data_1520668
loop_
_publ_author_name
'Domling, Alexander'
'Herdtweck, Eberhardt'
'Ugi, Ivar'

_publ_section_title
;
 MCR V: the Seven-Component Reaction
;
_journal_name_full 'Acta Chemica Scandinavica'
_journal_page_first 107
_journal_page_last 113
_journal_paper_doi 10.3891/acta.chem.scand.52-0107
_journal_volume 52
_journal_year 1998
_chemical_formula_sum 'C10 H19 N O2'
_chemical_formula_weight 185.27
_space_group_IT_number 14
_symmetry_cell_setting monoclinic
_symmetry_Int_Tables_number 14
_symmetry_space_group_name_Hall '-P 2yn'
_symmetry_space_group_name_H-M 'P 1 21/n 1'
_cell_angle_alpha 90
_cell_angle_beta 97.49(1)
_cell_angle_gamma 90
_cell_formula_units_Z 4
_cell_length_a 6.143(1)
_cell_length_b 17.592(2)
_cell_length_c 9.974(2)
_cell_volume 1068.7(3)
_diffrn_ambient_temperature 163
_diffrn_radiation_probe x-ray
_diffrn_radiation_type MoK\a
_diffrn_radiation_wavelength 0.71073
_exptl_absorpt_coefficient_mu 0.08
_exptl_crystal_density_diffrn 1.151
_exptl_crystal_F_000 408
_refine_ls_goodness_of_fit_ref 1.024
_refine_ls_number_parameters 195
_refine_ls_number_reflns 1884
_refine_ls_R_factor_gt 0.045
_refine_ls_wR_factor_gt 0.104
_cod_data_source_file Acta-Chem-Scand-1998-52-107-113-1.cif
_cod_data_source_block 1
_cod_original_sg_symbol_H-M 'P 21/n'
_cod_database_code 1520668

loop_
_symmetry_equiv_pos_site_id
_symmetry_equiv_pos_as_xyz
1 x,y,z
2 1/2-x,1/2+y,1/2-z
3 -x,-y,-z
4 1/2+x,1/2-y,1/2+z

loop_
_atom_site_label
_atom_site_type_symbol
_atom_site_thermal_displace_type
_atom_site_fract_x
_atom_site_fract_y
_atom_site_fract_z
_atom_site_occupancy
_atom_site_U_iso_or_equiv
_atom_site_calc_flag
_atom_site_refinement_flags
_atom_site_disorder_assembly
_atom_site_disorder_group
O1 O Uiso 0.09381(13) 0.35802(5) 0.10665(9) 1.000 0.0299(3) . . . .
O9 O Uiso -0.17174(15) 0.50472(5) 0.20141(10) 1.000 0.0338(3) . . . .
N3 N Uiso 0.4432(2) 0.42127(6) 0.11306(10) 1.000 0.0261(3) . . . .
C2 C Uiso 0.2112(2) 0.42730(7) 0.13237(12) 1.000 0.0230(4) . . . .
C4 C Uiso 0.5029(2) 0.36634(8) 0.04443(13) 1.000 0.0304(4) . . . .
C5 C Uiso 0.3606(2) 0.30338(7) -0.02275(13) 1.000 0.0285(4) . . . .
C6 C Uiso 0.1233(2) 0.32845(8) -0.02257(15) 1.000 0.0324(4) . . . .
C7 C Uiso 0.1899(2) 0.45236(7) 0.27741(12) 1.000 0.0251(4) . . . .
C8 C Uiso -0.0549(2) 0.45375(8) 0.29493(13) 1.000 0.0291(4) . . . .
C10 C Uiso 0.4108(3) 0.29309(9) -0.16775(15) 1.000 0.0379(5) . . . .
C11 C Uiso 0.4068(3) 0.23010(9) 0.0579(2) 1.000 0.0423(5) . . . .
C12 C Uiso 0.2846(2) 0.53238(8) 0.30111(15) 1.000 0.0315(4) . . . .
C13 C Uiso 0.3081(2) 0.39684(9) 0.38001(14) 1.000 0.0357(5) . . . .

loop_
_geom_angle_atom_site_label_1
_geom_angle_atom_site_label_2
_geom_angle_atom_site_label_3
_geom_angle
_geom_angle_site_symmetry_1
_geom_angle_site_symmetry_2
_geom_angle_site_symmetry_3
_geom_angle_publ_flag
C2 O1 C6 110.80(9) . . . yes
C2 N3 C4 118.77(11) . . . yes
O1 C2 N3 113.13(10) . . . yes
O1 C2 C7 108.23(10) . . . yes
N3 C2 C7 110.39(10) . . . yes
N3 C4 C5 127.39(12) . . . yes
C4 C5 C6 106.58(10) . . . no
C4 C5 C10 109.25(11) . . . no
C4 C5 C11 109.15(12) . . . no
C6 C5 C10 110.28(12) . . . no
C6 C5 C11 110.86(12) . . . no
C10 C5 C11 110.61(12) . . . no
O1 C6 C5 109.98(11) . . . yes
C2 C7 C8 108.47(10) . . . no
C2 C7 C12 109.43(10) . . . no
C2 C7 C13 110.88(10) . . . no
C8 C7 C12 109.02(10) . . . no
C8 C7 C13 108.70(10) . . . no
C12 C7 C13 110.29(11) . . . no
O9 C8 C7 110.72(10) . . . yes

loop_
_geom_bond_atom_site_label_1
_geom_bond_atom_site_label_2
_geom_bond_distance
_geom_bond_site_symmetry_1
_geom_bond_site_symmetry_2
_geom_bond_publ_flag
O1 C2 1.4223(15) . . yes
O1 C6 1.4232(17) . . yes
O9 C8 1.4194(16) . . yes
N3 C2 1.4666(18) . . yes
N3 C4 1.2658(17) . . yes
C2 C7 1.5341(17) . . no
C4 C5 1.5123(19) . . no
C5 C6 1.5232(18) . . no
C5 C10 1.528(2) . . no
C5 C11 1.526(2) . . no
C7 C8 1.5366(18) . . no
C7 C12 1.5297(19) . . no
C7 C13 1.5280(19) . . no

loop_
_geom_torsion_atom_site_label_1
_geom_torsion_atom_site_label_2
_geom_torsion_atom_site_label_3
_geom_torsion_atom_site_label_4
_geom_torsion
_geom_torsion_site_symmetry_1
_geom_torsion_site_symmetry_2
_geom_torsion_site_symmetry_3
_geom_torsion_site_symmetry_4
_geom_torsion_publ_flag
C6 O1 C2 N3 -52.32(13) . . . . no
C6 O1 C2 C7 -174.97(10) . . . . no
C2 O1 C6 C5 67.53(13) . . . . no
C4 N3 C2 O1 18.40(15) . . . . no
C4 N3 C2 C7 139.84(12) . . . . no
C2 N3 C4 C5 -0.19(19) . . . . no
O1 C2 C7 C8 -52.72(13) . . . . no
O1 C2 C7 C12 -171.55(10) . . . . no
O1 C2 C7 C13 66.57(13) . . . . no
N3 C2 C7 C8 -177.03(10) . . . . no
N3 C2 C7 C12 64.14(13) . . . . no
N3 C2 C7 C13 -57.74(13) . . . . no
N3 C4 C5 C6 13.73(18) . . . . no
N3 C4 C5 C10 132.87(14) . . . . no
N3 C4 C5 C11 -106.06(16) . . . . no
C4 C5 C6 O1 -45.44(14) . . . . no
C10 C5 C6 O1 -163.92(11) . . . . no
C11 C5 C6 O1 73.23(14) . . . . no
C2 C7 C8 O9 -59.35(13) . . . . no
C12 C7 C8 O9 59.74(13) . . . . no
C13 C7 C8 O9 -179.98(12) . . . . no
